data_4310838
loop_
_publ_author_name
'Stuart A. Willison'
'Hershel Jude'
'Ryan M. Antonelli'
'Jeffrey M. Rennekamp'
'Nathan A. Eckert'
'Jeanette A. Krause Bauer'
'William B. Connick'

_publ_contact_author_address
;     Department of Chemistry
      University of Cincinnati
      Cincinnati, OH 45221-0172 USA
;
_publ_contact_author_email bill.connick@uc.edu
_publ_contact_author_fax '513 556 9239'
_publ_contact_author_name 'Dr. William B. Connick'
_publ_contact_author_phone '513 556 0148'
_publ_section_title
;
 A Luminescent Platinum(II) 2,6-Bis(N-pyrazolyl)pyridine Complex
;
_journal_name_full 'Inorganic Chemistry'
_journal_page_first 2548
_journal_page_last 2555
_journal_paper_doi 10.1021/ic035066k
_journal_volume 43
_journal_year 2004
_chemical_formula_sum 'C19 H17 F6 N6 P Pt'
_chemical_formula_weight 669.45
_chemical_name_systematic
; 
(2,6-bis(3,5-dimethyl-N-pyrazolyl)pyridine)phenyl-platinum(II)
hexafluorophosphate acetonitrile solvate 
;
_space_group_IT_number 2
_symmetry_cell_setting triclinic
_symmetry_space_group_name_Hall '-P 1'
_symmetry_space_group_name_H-M 'P -1'
_atom_sites_solution_hydrogens mixed
_atom_sites_solution_primary Patterson
_atom_sites_solution_secondary difmap
_audit_creation_method SHELXL-97
_cell_angle_alpha 96.057(1)
_cell_angle_beta 104.175(1)
_cell_angle_gamma 110.046(1)
_cell_formula_units_Z 2
_cell_length_a 8.3620(3)
_cell_length_b 10.7185(4)
_cell_length_c 13.4273(5)
_cell_measurement_reflns_used 8222
_cell_measurement_temperature 150(2)
_cell_measurement_theta_max 28.32
_cell_measurement_theta_min 1.60
_cell_volume 1072.16(7)
_computing_cell_refinement 'Bruker SAINT v6.26A'
_computing_data_collection 'Bruker SMART v5.628'
_computing_data_reduction 'Bruker SAINT v6.26A'
_computing_molecular_graphics 'Bruker SHELXTL v6.12 and Crystal Impact DIAMOND v2.1e (1997)'
_computing_publication_material 'Bruker SHELXTL v6.12'
_computing_structure_refinement 'Bruker SHELXTL v6.12'
_computing_structure_solution 'Bruker SHELXTL v6.12'
_diffrn_ambient_temperature 150(2)
_diffrn_measured_fraction_theta_full 0.998
_diffrn_measured_fraction_theta_max 0.998
_diffrn_measurement_device_type 'SMART6000 D8 CCD'
_diffrn_measurement_method '\w scans'
_diffrn_radiation_monochromator graphite
_diffrn_radiation_source 'fine-focus sealed tube'
_diffrn_radiation_type MoK\a
_diffrn_radiation_wavelength 0.71073
_diffrn_reflns_av_R_equivalents 0.0245
_diffrn_reflns_av_sigmaI/netI 0.0296
_diffrn_reflns_limit_h_max 11
_diffrn_reflns_limit_h_min -11
_diffrn_reflns_limit_k_max 14
_diffrn_reflns_limit_k_min -14
_diffrn_reflns_limit_l_max 17
_diffrn_reflns_limit_l_min -17
_diffrn_reflns_number 14810
_diffrn_reflns_theta_full 28.32
_diffrn_reflns_theta_max 28.32
_diffrn_reflns_theta_min 1.60
_diffrn_standards_number 0
_exptl_absorpt_coefficient_mu 6.690
_exptl_absorpt_correction_T_max 0.7309
_exptl_absorpt_correction_T_min 0.2560
_exptl_absorpt_correction_type multi-scan
_exptl_absorpt_process_details 'SADABS (Sheldrick)'
_exptl_crystal_colour colorless
_exptl_crystal_density_diffrn 2.074
_exptl_crystal_density_method 'not measured'
_exptl_crystal_description block
_exptl_crystal_F_000 640
_exptl_crystal_size_max 0.28
_exptl_crystal_size_mid 0.10
_exptl_crystal_size_min 0.05
_refine_diff_density_max 2.015
_refine_diff_density_min -0.858
_refine_diff_density_rms 0.114
_refine_ls_extinction_method none
_refine_ls_goodness_of_fit_ref 1.040
_refine_ls_hydrogen_treatment constr
_refine_ls_matrix_type full
_refine_ls_number_parameters 334
_refine_ls_number_reflns 5330
_refine_ls_number_restraints 0
_refine_ls_restrained_S_all 1.040
_refine_ls_R_factor_all 0.0277
_refine_ls_R_factor_gt 0.0218
_refine_ls_shift/su_max 0.001
_refine_ls_shift/su_mean 0.000
_refine_ls_structure_factor_coef Fsqd
_refine_ls_weighting_details 'calc w=1/[\s^2^(Fo^2^)+(0.0300P)^2^+0.0000P] where P=(Fo^2^+2Fc^2^)/3'
_refine_ls_weighting_scheme calc
_refine_ls_wR_factor_gt 0.0498
_refine_ls_wR_factor_ref 0.0521
_reflns_number_gt 4811
_reflns_number_total 5330
_reflns_threshold_expression >2\s(I)
_cod_data_source_file ic035066ksi20040116_115348_1.cif
_cod_data_source_block 1b
_cod_depositor_comments
;
The following automatic conversions were performed:
'_symmetry_cell_setting' value 'Triclinic' changed to 'triclinic'
according to '/home/saulius/struct/CIF-dictionaries/cif_core.dic'
dictionary named 'cif_core.dic' version 2.4.1 from 2010-06-29.

Automatic conversion script
Id: cif_fix_enum 1527 2010-12-29 10:47:43Z saulius 
;
_cod_database_code 4310838

loop_
_symmetry_equiv_pos_as_xyz
'x, y, z'
'-x, -y, -z'

loop_
_atom_site_label
_atom_site_type_symbol
_atom_site_fract_x
_atom_site_fract_y
_atom_site_fract_z
_atom_site_U_iso_or_equiv
_atom_site_adp_type
_atom_site_occupancy
_atom_site_symmetry_multiplicity
_atom_site_calc_flag
_atom_site_refinement_flags
_atom_site_disorder_assembly
_atom_site_disorder_group
Pt1 Pt 0.786294(14) 0.499835(11) 0.572942(9) 0.02371(4) Uani 1 1 d . . .
N1 N 0.7262(3) 0.4570(3) 0.4165(2) 0.0244(5) Uani 1 1 d . . .
N2 N 0.6590(3) 0.6443(3) 0.4279(2) 0.0274(5) Uani 1 1 d . . .
N3 N 0.7045(3) 0.6496(3) 0.5357(2) 0.0264(5) Uani 1 1 d . . .
N4 N 0.8060(3) 0.2803(3) 0.4462(2) 0.0281(5) Uani 1 1 d . . .
N5 N 0.8457(3) 0.3346(3) 0.5521(2) 0.0263(5) Uani 1 1 d . . .
C2 C 0.7394(4) 0.3457(3) 0.3710(3) 0.0267(6) Uani 1 1 d . . .
C3 C 0.6914(5) 0.3087(4) 0.2625(3) 0.0358(8) Uani 1 1 d . . .
H3 H 0.7023 0.2307 0.2290 0.043 Uiso 1 1 calc R . .
C4 C 0.6270(5) 0.3904(4) 0.2056(3) 0.0400(8) Uani 1 1 d . . .
H4 H 0.5915 0.3669 0.1310 0.048 Uiso 1 1 calc R . .
C5 C 0.6121(4) 0.5074(4) 0.2540(3) 0.0366(7) Uani 1 1 d . . .
H5 H 0.5691 0.5638 0.2142 0.044 Uiso 1 1 calc R . .
C6 C 0.6628(4) 0.5355(3) 0.3614(3) 0.0294(6) Uani 1 1 d . . .
C7 C 0.6071(4) 0.7478(3) 0.4058(3) 0.0334(7) Uani 1 1 d . . .
H7 H 0.5692 0.7659 0.3381 0.040 Uiso 1 1 calc R . .
C8 C 0.6193(4) 0.8206(3) 0.4984(3) 0.0350(7) Uani 1 1 d . . .
H8 H 0.5927 0.8996 0.5080 0.042 Uiso 1 1 calc R . .
C9 C 0.6788(4) 0.7566(3) 0.5769(3) 0.0311(7) Uani 1 1 d . . .
H9 H 0.6981 0.7858 0.6496 0.037 Uiso 1 1 calc R . .
C10 C 0.8501(4) 0.1694(3) 0.4361(3) 0.0333(7) Uani 1 1 d . . .
H10 H 0.8361 0.1141 0.3719 0.040 Uiso 1 1 calc R . .
C11 C 0.9167(4) 0.1521(3) 0.5332(3) 0.0359(8) Uani 1 1 d . . .
H11 H 0.9584 0.0828 0.5505 0.043 Uiso 1 1 calc R . .
C12 C 0.9128(4) 0.2566(3) 0.6037(3) 0.0319(7) Uani 1 1 d . . .
H12 H 0.9526 0.2694 0.6780 0.038 Uiso 1 1 calc R . .
C13 C 0.8301(4) 0.5372(3) 0.7289(2) 0.0284(6) Uani 1 1 d . . .
C14 C 0.8930(4) 0.6703(3) 0.7887(3) 0.0355(7) Uani 1 1 d . . .
H14 H 0.9328 0.7452 0.7565 0.043 Uiso 1 1 calc R . .
C15 C 0.8981(5) 0.6946(4) 0.8934(3) 0.0436(9) Uani 1 1 d . . .
H15 H 0.9370 0.7853 0.9308 0.052 Uiso 1 1 calc R . .
C16 C 0.8472(6) 0.5880(4) 0.9435(3) 0.0485(10) Uani 1 1 d . . .
H16 H 0.8499 0.6050 1.0149 0.058 Uiso 1 1 calc R . .
C17 C 0.7920(5) 0.4561(4) 0.8887(3) 0.0427(8) Uani 1 1 d . . .
H17 H 0.7596 0.3823 0.9230 0.051 Uiso 1 1 calc R . .
C18 C 0.7841(4) 0.4315(3) 0.7830(3) 0.0329(7) Uani 1 1 d . . .
H18 H 0.7465 0.3405 0.7467 0.039 Uiso 1 1 calc R . .
P1 P 1.19976(13) 0.10231(9) 0.84038(7) 0.0360(2) Uani 1 1 d . . .
F1 F 1.1325(4) 0.2247(2) 0.83248(19) 0.0594(7) Uani 1 1 d . A .
F2 F 1.2656(3) -0.0209(2) 0.8447(2) 0.0540(6) Uani 1 1 d . A .
F3A F 1.0008(13) 0.0016(10) 0.8272(11) 0.086(4) Uani 0.45 1 d P A 1
F4A F 1.2648(18) 0.1440(11) 0.9582(6) 0.106(5) Uani 0.55 1 d P A 1
F5A F 1.1304(10) 0.0631(7) 0.7133(5) 0.0747(19) Uani 0.65 1 d P A 1
F6A F 1.3865(7) 0.1980(5) 0.8278(5) 0.0653(15) Uani 0.70 1 d P A 1
F3B F 1.0629(11) 0.0359(9) 0.8991(8) 0.083(3) Uani 0.55 1 d P A 2
F4B F 1.3437(18) 0.1820(13) 0.9541(10) 0.093(5) Uani 0.45 1 d P A 2
F5B F 1.049(2) 0.0103(12) 0.7403(9) 0.087(5) Uani 0.35 1 d P A 2
F6B F 1.321(2) 0.1531(14) 0.7750(14) 0.108(7) Uani 0.30 1 d P A 2
N6 N 0.5765(5) 1.0225(4) 0.6834(3) 0.0486(8) Uani 1 1 d . . .
C19 C 0.6279(5) 1.0382(4) 0.7718(3) 0.0382(8) Uani 1 1 d . . .
C20 C 0.6952(6) 1.0617(5) 0.8857(3) 0.0567(11) Uani 1 1 d . . .
H20A H 0.6093 1.0807 0.9167 0.085 Uiso 1 1 calc R . .
H20B H 0.8097 1.1395 0.9109 0.085 Uiso 1 1 calc R . .
H20C H 0.7120 0.9808 0.9060 0.085 Uiso 1 1 calc R . .

loop_
_atom_site_aniso_label
_atom_site_aniso_U_11
_atom_site_aniso_U_22
_atom_site_aniso_U_33
_atom_site_aniso_U_23
_atom_site_aniso_U_13
_atom_site_aniso_U_12
Pt1 0.01843(6) 0.01856(6) 0.03164(7) 0.00158(4) 0.00742(4) 0.00519(4)
N1 0.0201(11) 0.0212(12) 0.0302(13) 0.0029(10) 0.0075(10) 0.0063(10)
N2 0.0237(12) 0.0226(13) 0.0344(14) 0.0048(11) 0.0080(11) 0.0080(10)
N3 0.0223(12) 0.0226(12) 0.0326(14) 0.0029(10) 0.0080(10) 0.0075(10)
N4 0.0236(12) 0.0208(12) 0.0391(14) 0.0018(11) 0.0112(11) 0.0075(10)
N5 0.0214(12) 0.0204(12) 0.0357(14) 0.0038(10) 0.0086(11) 0.0069(10)
C2 0.0182(13) 0.0220(14) 0.0363(16) 0.0005(12) 0.0102(12) 0.0039(11)
C3 0.0324(17) 0.0332(18) 0.0403(19) -0.0022(14) 0.0143(15) 0.0112(14)
C4 0.0391(19) 0.044(2) 0.0383(19) 0.0047(16) 0.0144(16) 0.0169(17)
C5 0.0317(17) 0.0366(19) 0.0388(18) 0.0049(15) 0.0114(15) 0.0102(15)
C6 0.0220(14) 0.0267(15) 0.0384(17) 0.0051(13) 0.0125(13) 0.0061(12)
C7 0.0253(15) 0.0240(15) 0.049(2) 0.0106(14) 0.0080(14) 0.0087(13)
C8 0.0276(16) 0.0208(15) 0.056(2) 0.0057(14) 0.0123(15) 0.0092(13)
C9 0.0240(15) 0.0225(15) 0.0439(19) 0.0013(13) 0.0121(14) 0.0056(12)
C10 0.0258(15) 0.0226(15) 0.051(2) 0.0004(14) 0.0143(14) 0.0089(13)
C11 0.0264(15) 0.0242(16) 0.061(2) 0.0084(15) 0.0173(16) 0.0122(13)
C12 0.0205(14) 0.0268(16) 0.0476(19) 0.0093(14) 0.0096(14) 0.0082(13)
C13 0.0205(14) 0.0274(15) 0.0329(16) -0.0006(12) 0.0034(12) 0.0090(12)
C14 0.0282(16) 0.0294(17) 0.0402(18) -0.0007(14) 0.0013(14) 0.0091(14)
C15 0.042(2) 0.041(2) 0.0362(19) -0.0137(16) -0.0033(15) 0.0180(17)
C16 0.058(2) 0.060(3) 0.0259(17) -0.0011(17) 0.0011(16) 0.032(2)
C17 0.046(2) 0.048(2) 0.0344(18) 0.0097(16) 0.0053(16) 0.0225(18)
C18 0.0279(16) 0.0303(17) 0.0333(17) 0.0001(13) 0.0001(13) 0.0106(14)
P1 0.0478(5) 0.0313(4) 0.0403(5) 0.0093(4) 0.0235(4) 0.0212(4)
F1 0.0917(19) 0.0481(14) 0.0523(14) 0.0092(11) 0.0180(13) 0.0463(14)
F2 0.0507(13) 0.0385(12) 0.0874(18) 0.0141(12) 0.0315(13) 0.0268(11)
F3A 0.050(5) 0.052(5) 0.186(12) 0.043(7) 0.070(7) 0.027(4)
F4A 0.243(16) 0.115(9) 0.033(4) 0.039(5) 0.058(7) 0.140(11)
F5A 0.095(5) 0.080(5) 0.047(3) -0.016(3) -0.005(3) 0.057(4)
F6A 0.045(2) 0.046(3) 0.100(4) 0.030(3) 0.018(2) 0.010(2)
F3B 0.073(6) 0.080(6) 0.135(7) 0.041(6) 0.075(6) 0.042(5)
F4B 0.093(7) 0.052(5) 0.087(9) -0.021(5) -0.038(6) 0.025(5)
F5B 0.128(13) 0.050(7) 0.048(7) -0.010(5) -0.033(7) 0.040(7)
F6B 0.159(17) 0.064(9) 0.135(14) 0.039(9) 0.131(14) 0.020(9)
N6 0.0472(19) 0.060(2) 0.043(2) 0.0105(17) 0.0150(16) 0.0252(18)
C19 0.0301(17) 0.0370(19) 0.049(2) 0.0110(16) 0.0117(16) 0.0138(15)
C20 0.042(2) 0.083(3) 0.048(2) 0.016(2) 0.0054(19) 0.033(2)

loop_
_atom_type_symbol
_atom_type_description
_atom_type_scat_dispersion_real
_atom_type_scat_dispersion_imag
_atom_type_scat_source
C C 0.0033 0.0016 'International Tables Vol C Tables 4.2.6.8 and 6.1.1.4'
H H 0.0000 0.0000 'International Tables Vol C Tables 4.2.6.8 and 6.1.1.4'
N N 0.0061 0.0033 'International Tables Vol C Tables 4.2.6.8 and 6.1.1.4'
F F 0.0171 0.0103 'International Tables Vol C Tables 4.2.6.8 and 6.1.1.4'
P P 0.1023 0.0942 'International Tables Vol C Tables 4.2.6.8 and 6.1.1.4'
Pt Pt -1.7033 8.3905 'International Tables Vol C Tables 4.2.6.8 and 6.1.1.4'

loop_
_geom_angle_atom_site_label_1
_geom_angle_atom_site_label_2
_geom_angle_atom_site_label_3
_geom_angle
_geom_angle_site_symmetry_1
_geom_angle_site_symmetry_3
_geom_angle_publ_flag
N1 Pt1 N5 79.39(10) . . ?
N1 Pt1 C13 176.38(10) . . ?
N5 Pt1 C13 101.26(12) . . ?
N1 Pt1 N3 79.34(10) . . ?
N5 Pt1 N3 158.73(11) . . ?
C13 Pt1 N3 99.97(11) . . ?
C2 N1 C6 122.5(3) . . ?
C2 N1 Pt1 118.6(2) . . ?
C6 N1 Pt1 118.7(2) . . ?
C7 N2 N3 110.2(3) . . ?
C7 N2 C6 131.0(3) . . ?
N3 N2 C6 118.7(3) . . ?
C9 N3 N2 105.1(3) . . ?
C9 N3 Pt1 143.0(2) . . ?
N2 N3 Pt1 111.82(18) . . ?
C10 N4 N5 109.5(3) . . ?
C10 N4 C2 131.3(3) . . ?
N5 N4 C2 119.1(2) . . ?
C12 N5 N4 105.7(2) . . ?
C12 N5 Pt1 142.6(2) . . ?
N4 N5 Pt1 111.68(19) . . ?
N1 C2 C3 120.6(3) . . ?
N1 C2 N4 111.1(3) . . ?
C3 C2 N4 128.3(3) . . ?
C4 C3 C2 116.9(3) . . ?
C3 C4 C5 122.3(3) . . ?
C6 C5 C4 116.4(3) . . ?
N1 C6 C5 121.2(3) . . ?
N1 C6 N2 111.2(3) . . ?
C5 C6 N2 127.5(3) . . ?
C8 C7 N2 107.3(3) . . ?
C7 C8 C9 106.5(3) . . ?
N3 C9 C8 110.7(3) . . ?
C11 C10 N4 107.8(3) . . ?
C10 C11 C12 106.6(3) . . ?
N5 C12 C11 110.4(3) . . ?
C18 C13 C14 116.2(3) . . ?
C18 C13 Pt1 121.5(2) . . ?
C14 C13 Pt1 122.1(3) . . ?
C15 C14 C13 121.7(4) . . ?
C16 C15 C14 120.5(3) . . ?
C15 C16 C17 119.4(3) . . ?
C16 C17 C18 120.0(4) . . ?
C17 C18 C13 122.0(3) . . ?
F6B P1 F5B 90.2(9) . . ?
F6B P1 F3B 174.0(7) . . ?
F5B P1 F3B 84.3(7) . . ?
F4A P1 F3A 98.5(7) . . ?
F6B P1 F2 87.1(7) . . ?
F4A P1 F2 90.9(4) . . ?
F5B P1 F2 86.2(5) . . ?
F3B P1 F2 90.1(3) . . ?
F3A P1 F2 90.4(3) . . ?
F6B P1 F1 92.0(7) . . ?
F4A P1 F1 90.7(4) . . ?
F5B P1 F1 92.5(5) . . ?
F3B P1 F1 90.8(3) . . ?
F3A P1 F1 89.5(3) . . ?
F2 P1 F1 178.39(15) . . ?
F6B P1 F4B 97.2(9) . . ?
F5B P1 F4B 171.6(8) . . ?
F3B P1 F4B 88.1(6) . . ?
F2 P1 F4B 90.2(6) . . ?
F1 P1 F4B 91.2(6) . . ?
F4A P1 F6A 93.2(5) . . ?
F3A P1 F6A 168.2(5) . . ?
F2 P1 F6A 90.5(2) . . ?
F1 P1 F6A 89.2(2) . . ?
F4A P1 F5A 177.9(5) . . ?
F3A P1 F5A 82.3(5) . . ?
F2 P1 F5A 91.0(2) . . ?
F1 P1 F5A 87.4(2) . . ?
F6A P1 F5A 85.9(3) . . ?
N6 C19 C20 178.7(4) . . ?

loop_
_geom_bond_atom_site_label_1
_geom_bond_atom_site_label_2
_geom_bond_distance
_geom_bond_site_symmetry_2
_geom_bond_publ_flag
Pt1 N1 1.999(3) . ?
Pt1 N5 2.006(2) . ?
Pt1 C13 2.007(3) . ?
Pt1 N3 2.012(3) . ?
N1 C2 1.334(4) . ?
N1 C6 1.334(4) . ?
N2 C7 1.358(4) . ?
N2 N3 1.393(4) . ?
N2 C6 1.407(4) . ?
N3 C9 1.327(4) . ?
N4 C10 1.363(4) . ?
N4 N5 1.390(4) . ?
N4 C2 1.402(4) . ?
N5 C12 1.323(4) . ?
C2 C3 1.386(5) . ?
C3 C4 1.380(5) . ?
C4 C5 1.410(5) . ?
C5 C6 1.368(5) . ?
C7 C8 1.357(5) . ?
C8 C9 1.399(5) . ?
C10 C11 1.345(5) . ?
C11 C12 1.403(5) . ?
C13 C18 1.405(5) . ?
C13 C14 1.412(4) . ?
C14 C15 1.389(5) . ?
C15 C16 1.382(6) . ?
C16 C17 1.386(5) . ?
C17 C18 1.396(5) . ?
P1 F6B 1.503(11) . ?
P1 F4A 1.503(8) . ?
P1 F5B 1.551(12) . ?
P1 F3B 1.562(8) . ?
P1 F3A 1.597(9) . ?
P1 F2 1.597(2) . ?
P1 F1 1.599(2) . ?
P1 F4B 1.621(11) . ?
P1 F6A 1.608(5) . ?
P1 F5A 1.619(6) . ?
N6 C19 1.131(5) . ?
C19 C20 1.455(6) . ?

loop_
_geom_torsion_atom_site_label_1
_geom_torsion_atom_site_label_2
_geom_torsion_atom_site_label_3
_geom_torsion_atom_site_label_4
_geom_torsion
_geom_torsion_site_symmetry_1
_geom_torsion_site_symmetry_2
_geom_torsion_site_symmetry_3
_geom_torsion_site_symmetry_4
_geom_torsion_publ_flag
N5 Pt1 N1 C2 3.7(2) . . . . ?
C13 Pt1 N1 C2 -96.9(17) . . . . ?
N3 Pt1 N1 C2 -176.3(2) . . . . ?
N5 Pt1 N1 C6 179.1(2) . . . . ?
C13 Pt1 N1 C6 78.5(18) . . . . ?
N3 Pt1 N1 C6 -0.9(2) . . . . ?
C7 N2 N3 C9 0.1(3) . . . . ?
C6 N2 N3 C9 -176.4(3) . . . . ?
C7 N2 N3 Pt1 -179.1(2) . . . . ?
C6 N2 N3 Pt1 4.4(3) . . . . ?
N1 Pt1 N3 C9 179.5(4) . . . . ?
N5 Pt1 N3 C9 179.5(3) . . . . ?
C13 Pt1 N3 C9 3.1(4) . . . . ?
N1 Pt1 N3 N2 -1.86(18) . . . . ?
N5 Pt1 N3 N2 -1.8(4) . . . . ?
C13 Pt1 N3 N2 -178.25(19) . . . . ?
C10 N4 N5 C12 0.1(3) . . . . ?
C2 N4 N5 C12 -177.2(3) . . . . ?
C10 N4 N5 Pt1 179.44(19) . . . . ?
C2 N4 N5 Pt1 2.1(3) . . . . ?
N1 Pt1 N5 C12 176.0(4) . . . . ?
C13 Pt1 N5 C12 -7.7(4) . . . . ?
N3 Pt1 N5 C12 176.0(3) . . . . ?
N1 Pt1 N5 N4 -2.90(18) . . . . ?
C13 Pt1 N5 N4 173.47(19) . . . . ?
N3 Pt1 N5 N4 -2.9(4) . . . . ?
C6 N1 C2 C3 1.8(4) . . . . ?
Pt1 N1 C2 C3 177.1(2) . . . . ?
C6 N1 C2 N4 -178.7(3) . . . . ?
Pt1 N1 C2 N4 -3.4(3) . . . . ?
C10 N4 C2 N1 -175.9(3) . . . . ?
N5 N4 C2 N1 0.7(4) . . . . ?
C10 N4 C2 C3 3.6(5) . . . . ?
N5 N4 C2 C3 -179.8(3) . . . . ?
N1 C2 C3 C4 -1.3(5) . . . . ?
N4 C2 C3 C4 179.3(3) . . . . ?
C2 C3 C4 C5 0.8(5) . . . . ?
C3 C4 C5 C6 -0.8(5) . . . . ?
C2 N1 C6 C5 -1.9(5) . . . . ?
Pt1 N1 C6 C5 -177.1(2) . . . . ?
C2 N1 C6 N2 178.6(2) . . . . ?
Pt1 N1 C6 N2 3.4(3) . . . . ?
C4 C5 C6 N1 1.3(5) . . . . ?
C4 C5 C6 N2 -179.3(3) . . . . ?
C7 N2 C6 N1 179.3(3) . . . . ?
N3 N2 C6 N1 -5.1(4) . . . . ?
C7 N2 C6 C5 -0.2(5) . . . . ?
N3 N2 C6 C5 175.4(3) . . . . ?
N3 N2 C7 C8 0.3(3) . . . . ?
C6 N2 C7 C8 176.2(3) . . . . ?
N2 C7 C8 C9 -0.5(4) . . . . ?
N2 N3 C9 C8 -0.4(3) . . . . ?
Pt1 N3 C9 C8 178.3(3) . . . . ?
C7 C8 C9 N3 0.6(4) . . . . ?
N5 N4 C10 C11 0.0(3) . . . . ?
C2 N4 C10 C11 176.9(3) . . . . ?
N4 C10 C11 C12 -0.1(4) . . . . ?
N4 N5 C12 C11 -0.2(3) . . . . ?
Pt1 N5 C12 C11 -179.2(3) . . . . ?
C10 C11 C12 N5 0.2(4) . . . . ?
N1 Pt1 C13 C18 61.6(18) . . . . ?
N5 Pt1 C13 C18 -38.4(3) . . . . ?
N3 Pt1 C13 C18 140.3(2) . . . . ?
N1 Pt1 C13 C14 -112.4(17) . . . . ?
N5 Pt1 C13 C14 147.7(2) . . . . ?
N3 Pt1 C13 C14 -33.7(3) . . . . ?
C18 C13 C14 C15 -3.9(5) . . . . ?
Pt1 C13 C14 C15 170.3(3) . . . . ?
C13 C14 C15 C16 2.3(5) . . . . ?
C14 C15 C16 C17 0.5(6) . . . . ?
C15 C16 C17 C18 -1.6(6) . . . . ?
C16 C17 C18 C13 -0.2(5) . . . . ?
C14 C13 C18 C17 2.9(5) . . . . ?
Pt1 C13 C18 C17 -171.4(3) . . . . ?
